data_4347285
loop_
_publ_author_name
'Wen, Yuehong'
'Sheng, Tianlu'
'Zhuo, Chao'
'Zhu, Xiaoquan'
'Hu, Shengmin'
'Cao, Wenhai'
'Li, Haoran'
'Zhang, Hao'
'Wu, Xintao'

_publ_section_title
;
 1D to 3D and Chiral to Noncentrosymmetric Metal-Organic Complexes
 Controlled by the Amount of DEF Solvent: Photoluminescent and NLO
 Properties.
;
_journal_issue 9
_journal_name_full 'Inorganic chemistry'
_journal_page_first 4199
_journal_page_last 4205
_journal_paper_doi 10.1021/acs.inorgchem.5b02961
_journal_volume 55
_journal_year 2016
_chemical_formula_sum 'C24 H32 N4 O10 S2 Zn'
_chemical_formula_weight 666.03
_space_group_IT_number 9
_space_group_name_Hall 'C -2yc'
_space_group_name_H-M_alt 'C 1 c 1'
_symmetry_cell_setting monoclinic
_symmetry_space_group_name_H-M 'C 1 c 1'
_atom_sites_solution_hydrogens geom
_atom_sites_solution_primary direct
_atom_sites_solution_secondary difmap
_audit_creation_method SHELXL-97
_cell_angle_alpha 90.00
_cell_angle_beta 97.731(13)
_cell_angle_gamma 90.00
_cell_formula_units_Z 4
_cell_length_a 9.434(7)
_cell_length_b 16.599(12)
_cell_length_c 18.562(13)
_cell_measurement_reflns_used 4144
_cell_measurement_temperature 293(2)
_cell_measurement_theta_max 27.6179
_cell_measurement_theta_min 2.4541
_cell_volume 2880(4)
_computing_cell_refinement 'CrystalClear (Rigaku Inc., 2008)'
_computing_data_collection 'CrystalClear (Rigaku Inc., 2008)'
_computing_data_reduction 'CrystalClear (Rigaku Inc., 2008)'
_computing_structure_refinement 'SHELXL-97 (Sheldrick, 1997)'
_computing_structure_solution 'SHELXS-97 (Sheldrick, 1990)'
_diffrn_ambient_temperature 293(2)
_diffrn_detector_area_resol_mean 14.6306
_diffrn_measured_fraction_theta_full 0.992
_diffrn_measured_fraction_theta_max 0.992
_diffrn_measurement_device_type 'Mercury70 (2x2 bin mode)'
_diffrn_measurement_method CCD_Profile_fitting
_diffrn_radiation_monochromator graphite
_diffrn_radiation_source 'fine-focus sealed tube'
_diffrn_radiation_type MoK\a
_diffrn_radiation_wavelength 0.71073
_diffrn_reflns_av_R_equivalents 0.0231
_diffrn_reflns_av_sigmaI/netI 0.0546
_diffrn_reflns_limit_h_max 12
_diffrn_reflns_limit_h_min -12
_diffrn_reflns_limit_k_max 21
_diffrn_reflns_limit_k_min -21
_diffrn_reflns_limit_l_max 24
_diffrn_reflns_limit_l_min -22
_diffrn_reflns_number 11119
_diffrn_reflns_theta_full 27.51
_diffrn_reflns_theta_max 27.51
_diffrn_reflns_theta_min 2.21
_exptl_absorpt_coefficient_mu 1.059
_exptl_absorpt_correction_T_max 1.0000
_exptl_absorpt_correction_T_min 0.8706
_exptl_absorpt_correction_type multi-scan
_exptl_crystal_colour White
_exptl_crystal_density_diffrn 1.536
_exptl_crystal_density_method 'not measured'
_exptl_crystal_description Prism
_exptl_crystal_F_000 1384
_exptl_crystal_size_max 0.3000
_exptl_crystal_size_mid 0.3000
_exptl_crystal_size_min 0.2000
_refine_diff_density_max 0.559
_refine_diff_density_min -0.566
_refine_diff_density_rms 0.063
_refine_ls_abs_structure_details 'Flack H D (1983), Acta Cryst. A39, 876-881'
_refine_ls_abs_structure_Flack 0.00
_refine_ls_extinction_method none
_refine_ls_goodness_of_fit_ref 0.988
_refine_ls_hydrogen_treatment constr
_refine_ls_matrix_type full
_refine_ls_number_parameters 360
_refine_ls_number_reflns 6111
_refine_ls_number_restraints 2
_refine_ls_restrained_S_all 0.987
_refine_ls_R_factor_all 0.0502
_refine_ls_R_factor_gt 0.0430
_refine_ls_shift/su_max 0.000
_refine_ls_shift/su_mean 0.000
_refine_ls_structure_factor_coef Fsqd
_refine_ls_weighting_details 'calc w=1/[\s^2^(Fo^2^)+(0.0658P)^2^+0.0000P] where P=(Fo^2^+2Fc^2^)/3'
_refine_ls_weighting_scheme calc
_refine_ls_wR_factor_gt 0.1044
_refine_ls_wR_factor_ref 0.1098
_reflns_number_gt 5323
_reflns_number_total 6111
_reflns_threshold_expression >2sigma(I)
_cod_data_source_file ic5b02961_si_002.cif
_cod_data_source_block 3
_cod_depositor_comments
;
The following automatic conversions were performed:

data item '_exptl_absorpt_correction_type' value 'Multi-scan' was
changed to 'multi-scan' in accordance with the
/home/saulius/struct/COD-crude-data/automatic-downloads/DataCite-retrospective/ACS/depositions/lib/dictionaries/cif_core.dic
dictionary named 'cif_core.dic' version 2.4.2 last updated on
2011-04-26.

Automatic conversion script
Id: cif_fix_values 6909 2019-04-08 15:41:33Z antanas 
;
_cod_original_sg_symbol_H-M Cc
_cod_database_code 4347285

loop_
_symmetry_equiv_pos_as_xyz
'x, y, z'
'x, -y, z+1/2'
'x+1/2, y+1/2, z'
'x+1/2, -y+1/2, z+1/2'

loop_
_atom_site_label
_atom_site_type_symbol
_atom_site_fract_x
_atom_site_fract_y
_atom_site_fract_z
_atom_site_U_iso_or_equiv
_atom_site_adp_type
_atom_site_occupancy
_atom_site_symmetry_multiplicity
_atom_site_calc_flag
_atom_site_refinement_flags
Zn1 Zn 0.33820(3) 0.03687(2) -0.01679(2) 0.02481(11) Uani 1 1 d .
S1 S 1.00883(16) 0.17916(9) 0.12242(9) 0.0612(4) Uani 1 1 d .
S2 S 0.37188(12) 0.37475(7) 0.30010(6) 0.0406(3) Uani 1 1 d .
C1 C 0.4596(5) 0.1064(3) 0.1249(2) 0.0411(10) Uani 1 1 d .
H1A H 0.5532 0.0818 0.1262 0.049 Uiso 1 1 calc R
H1B H 0.4487 0.1239 0.1737 0.049 Uiso 1 1 calc R
C2 C 0.4474(5) 0.1778(2) 0.0741(2) 0.0403(10) Uani 1 1 d .
H2A H 0.3554 0.2036 0.0748 0.048 Uiso 1 1 calc R
H2B H 0.5214 0.2166 0.0908 0.048 Uiso 1 1 calc R
C3 C 0.4236(5) 0.2201(2) -0.0530(2) 0.0385(10) Uani 1 1 d .
H3A H 0.3256 0.2362 -0.0505 0.046 Uiso 1 1 calc R
H3B H 0.4286 0.2003 -0.1018 0.046 Uiso 1 1 calc R
C4 C 0.5203(4) 0.2940(2) -0.0394(2) 0.0332(9) Uani 1 1 d .
C5 C 0.4798(5) 0.3629(3) -0.0095(3) 0.0452(11) Uani 1 1 d .
H5A H 0.3901 0.3662 0.0058 0.054 Uiso 1 1 calc R
C6 C 0.5709(5) 0.4293(3) -0.0014(3) 0.0419(10) Uani 1 1 d .
H6A H 0.5388 0.4763 0.0185 0.050 Uiso 1 1 calc R
C7 C 0.6559(6) 0.2934(3) -0.0606(4) 0.0669(17) Uani 1 1 d .
H7A H 0.6897 0.2476 -0.0816 0.080 Uiso 1 1 calc R
C8 C 0.7396(6) 0.3612(3) -0.0502(4) 0.0665(18) Uani 1 1 d .
H8A H 0.8300 0.3594 -0.0649 0.080 Uiso 1 1 calc R
C9 C 0.3688(6) -0.0305(2) 0.1386(2) 0.0356(10) Uani 1 1 d .
H9A H 0.4613 -0.0519 0.1309 0.043 Uiso 1 1 calc R
H9B H 0.2965 -0.0682 0.1174 0.043 Uiso 1 1 calc R
C10 C 0.3632(5) -0.0265(2) 0.2195(2) 0.0295(8) Uani 1 1 d .
C11 C 0.4769(5) -0.0522(3) 0.2679(2) 0.0399(10) Uani 1 1 d .
H11A H 0.5602 -0.0700 0.2513 0.048 Uiso 1 1 calc R
C12 C 0.4668(5) -0.0514(3) 0.3411(2) 0.0399(10) Uani 1 1 d .
H12A H 0.5461 -0.0678 0.3730 0.048 Uiso 1 1 calc R
C13 C 0.2448(5) -0.0017(4) 0.2479(2) 0.0537(15) Uani 1 1 d .
H13A H 0.1659 0.0174 0.2171 0.064 Uiso 1 1 calc R
C14 C 0.2408(5) -0.0046(3) 0.3218(2) 0.0473(12) Uani 1 1 d .
H14A H 0.1572 0.0110 0.3394 0.057 Uiso 1 1 calc R
C15 C 0.7903(5) 0.2386(3) 0.1884(2) 0.0387(9) Uani 1 1 d .
H15A H 0.7884 0.2808 0.1553 0.046 Uiso 1 1 calc R
C16 C 0.8853(5) 0.1768(3) 0.1868(3) 0.0427(10) Uani 1 1 d .
C17 C 0.8876(6) 0.1116(3) 0.2358(3) 0.0567(14) Uani 1 1 d .
H17A H 0.9494 0.0686 0.2322 0.068 Uiso 1 1 calc R
C18 C 0.8004(6) 0.1116(3) 0.2878(3) 0.0524(13) Uani 1 1 d .
H18A H 0.8066 0.0698 0.3215 0.063 Uiso 1 1 calc R
C19 C 0.6998(5) 0.1740(2) 0.2922(2) 0.0363(9) Uani 1 1 d .
C20 C 0.6062(5) 0.1744(3) 0.3457(3) 0.0473(12) Uani 1 1 d .
H20A H 0.6116 0.1333 0.3800 0.057 Uiso 1 1 calc R
C21 C 0.5082(5) 0.2346(3) 0.3473(3) 0.0470(11) Uani 1 1 d .
H21A H 0.4473 0.2347 0.3828 0.056 Uiso 1 1 calc R
C22 C 0.4999(4) 0.2963(3) 0.2951(2) 0.0351(9) Uani 1 1 d .
C23 C 0.5884(4) 0.2986(2) 0.2443(2) 0.0355(9) Uani 1 1 d .
H23A H 0.5810 0.3403 0.2105 0.043 Uiso 1 1 calc R
C24 C 0.6932(4) 0.2377(2) 0.2418(2) 0.0330(8) Uani 1 1 d .
N1 N 0.3468(4) 0.0466(2) 0.09931(19) 0.0269(8) Uani 1 1 d .
H1C H 0.2617 0.0671 0.1086 0.032 Uiso 1 1 calc R
N2 N 0.4617(3) 0.15344(18) -0.00059(16) 0.0275(7) Uani 1 1 d .
H2C H 0.5555 0.1415 -0.0018 0.033 Uiso 1 1 calc R
N3 N 0.3505(4) -0.0286(2) 0.3688(2) 0.0292(8) Uani 1 1 d .
N4 N 0.7011(4) 0.4287(2) -0.02074(19) 0.0311(7) Uani 1 1 d .
O1 O 0.5411(3) -0.03045(18) -0.00315(17) 0.0411(7) Uani 1 1 d .
H1D H 0.5484 -0.0600 0.0346 0.049 Uiso 1 1 d R
H1E H 0.6126 0.0012 -0.0002 0.049 Uiso 1 1 d R
O2 O 0.1509(3) 0.11143(17) -0.03601(15) 0.0349(6) Uani 1 1 d .
H2D H 0.1041 0.1084 0.0000 0.042 Uiso 1 1 d R
H2E H 0.0974 0.0951 -0.0737 0.042 Uiso 1 1 d R
O3 O 0.9916(5) 0.1039(3) 0.0835(3) 0.0837(14) Uani 1 1 d .
O4 O 0.9748(7) 0.2462(4) 0.0770(3) 0.116(2) Uani 1 1 d .
O5 O 1.1491(5) 0.1824(4) 0.1616(3) 0.1079(19) Uani 1 1 d .
O6 O 0.3536(4) 0.4142(2) 0.23062(19) 0.0578(10) Uani 1 1 d .
O7 O 0.4343(4) 0.4269(3) 0.3583(2) 0.0689(12) Uani 1 1 d .
O8 O 0.2438(4) 0.3370(3) 0.3190(3) 0.0774(13) Uani 1 1 d .
O9 O 0.7515(4) 0.0759(3) -0.0228(2) 0.0692(11) Uiso 1 1 d .
H9C H 0.8150 0.0843 0.0134 0.083 Uiso 1 1 d R
H9D H 0.7927 0.0737 -0.0608 0.083 Uiso 1 1 d R
O10 O 0.6910(5) -0.1282(3) 0.0963(2) 0.0740(12) Uiso 1 1 d .
H10A H 0.6307 -0.1661 0.0972 0.089 Uiso 1 1 d R
H10B H 0.7333 -0.1208 0.1392 0.089 Uiso 1 1 d R

loop_
_atom_site_aniso_label
_atom_site_aniso_U_11
_atom_site_aniso_U_22
_atom_site_aniso_U_33
_atom_site_aniso_U_23
_atom_site_aniso_U_13
_atom_site_aniso_U_12
Zn1 0.0299(2) 0.02712(18) 0.01847(16) -0.00122(18) 0.00705(13) -0.00559(19)
S1 0.0554(8) 0.0642(8) 0.0706(9) -0.0160(7) 0.0325(7) 0.0021(7)
S2 0.0359(5) 0.0447(6) 0.0415(6) 0.0028(5) 0.0064(4) 0.0181(5)
C1 0.046(2) 0.052(3) 0.0235(19) -0.0032(18) -0.0005(18) -0.020(2)
C2 0.059(3) 0.034(2) 0.029(2) -0.0100(16) 0.010(2) -0.018(2)
C3 0.044(2) 0.032(2) 0.038(2) 0.0040(17) 0.0010(19) -0.0123(18)
C4 0.039(2) 0.0242(19) 0.036(2) 0.0020(16) 0.0043(18) -0.0101(16)
C5 0.036(2) 0.034(2) 0.070(3) -0.004(2) 0.019(2) -0.0045(18)
C6 0.040(2) 0.034(2) 0.056(3) -0.009(2) 0.022(2) -0.0043(18)
C7 0.063(3) 0.032(2) 0.116(5) -0.028(3) 0.052(4) -0.017(2)
C8 0.050(3) 0.034(2) 0.128(5) -0.027(3) 0.057(3) -0.015(2)
C9 0.057(3) 0.032(2) 0.0191(18) 0.0034(15) 0.0083(19) 0.0018(18)
C10 0.033(2) 0.034(2) 0.0220(18) 0.0052(14) 0.0062(16) 0.0025(16)
C11 0.031(2) 0.061(3) 0.030(2) 0.0061(19) 0.0112(17) 0.0207(19)
C12 0.030(2) 0.064(3) 0.0252(19) 0.0057(18) 0.0035(17) 0.0200(19)
C13 0.039(3) 0.099(4) 0.023(2) 0.014(2) 0.0051(19) 0.035(3)
C14 0.037(2) 0.079(4) 0.028(2) 0.009(2) 0.0122(19) 0.026(2)
C15 0.041(2) 0.033(2) 0.046(2) -0.0046(18) 0.020(2) 0.0006(18)
C16 0.038(2) 0.044(2) 0.049(3) -0.010(2) 0.018(2) 0.004(2)
C17 0.050(3) 0.049(3) 0.075(4) -0.001(3) 0.024(3) 0.023(2)
C18 0.060(3) 0.039(3) 0.063(3) 0.012(2) 0.023(3) 0.021(2)
C19 0.038(2) 0.030(2) 0.042(2) 0.0001(17) 0.0089(19) 0.0051(17)
C20 0.051(3) 0.040(2) 0.056(3) 0.016(2) 0.024(2) 0.014(2)
C21 0.048(3) 0.044(2) 0.054(3) 0.015(2) 0.026(2) 0.016(2)
C22 0.033(2) 0.035(2) 0.038(2) 0.0011(17) 0.0082(18) 0.0075(17)
C23 0.038(2) 0.033(2) 0.036(2) 0.0017(17) 0.0056(18) 0.0047(17)
C24 0.0327(19) 0.0272(19) 0.039(2) -0.0046(16) 0.0056(17) 0.0038(16)
N1 0.0312(18) 0.0322(17) 0.0176(17) 0.0017(13) 0.0045(14) -0.0035(13)
N2 0.0292(16) 0.0270(16) 0.0268(16) 0.0028(12) 0.0053(13) -0.0084(13)
N3 0.0299(18) 0.0358(19) 0.0241(19) 0.0088(13) 0.0118(16) 0.0091(14)
N4 0.0347(18) 0.0259(16) 0.0355(18) -0.0033(13) 0.0147(15) -0.0076(14)
O1 0.0374(17) 0.0515(19) 0.0376(17) 0.0082(14) 0.0162(14) 0.0064(14)
O2 0.0319(15) 0.0417(16) 0.0312(14) -0.0011(12) 0.0050(12) -0.0030(12)
O3 0.090(3) 0.078(3) 0.093(3) -0.037(3) 0.047(3) -0.008(2)
O4 0.129(5) 0.115(4) 0.121(4) 0.050(4) 0.086(4) 0.041(4)
O5 0.052(3) 0.165(5) 0.113(4) -0.043(4) 0.033(3) -0.025(3)
O6 0.074(2) 0.057(2) 0.0441(19) 0.0125(16) 0.0101(18) 0.0304(19)
O7 0.065(2) 0.073(3) 0.062(2) -0.022(2) -0.0153(19) 0.041(2)
O8 0.0403(19) 0.079(3) 0.118(4) 0.034(3) 0.031(2) 0.022(2)

loop_
_atom_type_symbol
_atom_type_description
_atom_type_scat_dispersion_real
_atom_type_scat_dispersion_imag
_atom_type_scat_source
C C 0.0033 0.0016 'International Tables Vol C Tables 4.2.6.8 and 6.1.1.4'
N N 0.0061 0.0033 'International Tables Vol C Tables 4.2.6.8 and 6.1.1.4'
O O 0.0106 0.0060 'International Tables Vol C Tables 4.2.6.8 and 6.1.1.4'
S S 0.1246 0.1234 'International Tables Vol C Tables 4.2.6.8 and 6.1.1.4'
Zn Zn 0.2839 1.4301 'International Tables Vol C Tables 4.2.6.8 and 6.1.1.4'
H H 0.0000 0.0000 'International Tables Vol C Tables 4.2.6.8 and 6.1.1.4'

loop_
_geom_angle_atom_site_label_1
_geom_angle_atom_site_label_2
_geom_angle_atom_site_label_3
_geom_angle
_geom_angle_site_symmetry_1
_geom_angle_site_symmetry_3
N3 Zn1 O2 91.45(13) 2_554 .
N3 Zn1 N1 174.75(16) 2_554 .
O2 Zn1 N1 92.44(13) . .
N3 Zn1 O1 85.38(13) 2_554 .
O2 Zn1 O1 174.22(12) . .
N1 Zn1 O1 90.44(13) . .
N3 Zn1 N4 91.40(13) 2_554 3_445
O2 Zn1 N4 89.88(13) . 3_445
N1 Zn1 N4 92.12(13) . 3_445
O1 Zn1 N4 95.02(14) . 3_445
N3 Zn1 N2 95.22(12) 2_554 .
O2 Zn1 N2 85.78(13) . .
N1 Zn1 N2 81.56(12) . .
O1 Zn1 N2 89.69(13) . .
N4 Zn1 N2 172.17(13) 3_445 .
O4 S1 O5 113.4(4) . .
O4 S1 O3 112.6(4) . .
O5 S1 O3 108.9(3) . .
O4 S1 C16 107.7(3) . .
O5 S1 C16 107.8(3) . .
O3 S1 C16 106.1(2) . .
O6 S2 O8 114.4(3) . .
O6 S2 O7 112.7(3) . .
O8 S2 O7 110.4(3) . .
O6 S2 C22 106.7(2) . .
O8 S2 C22 106.8(2) . .
O7 S2 C22 105.3(2) . .
N1 C1 C2 109.5(3) . .
N1 C1 H1A 109.8 . .
C2 C1 H1A 109.8 . .
N1 C1 H1B 109.8 . .
C2 C1 H1B 109.8 . .
H1A C1 H1B 108.2 . .
N2 C2 C1 111.4(3) . .
N2 C2 H2A 109.3 . .
C1 C2 H2A 109.3 . .
N2 C2 H2B 109.3 . .
C1 C2 H2B 109.3 . .
H2A C2 H2B 108.0 . .
N2 C3 C4 113.8(3) . .
N2 C3 H3A 108.8 . .
C4 C3 H3A 108.8 . .
N2 C3 H3B 108.8 . .
C4 C3 H3B 108.8 . .
H3A C3 H3B 107.7 . .
C5 C4 C7 116.4(4) . .
C5 C4 C3 123.5(4) . .
C7 C4 C3 120.0(4) . .
C4 C5 C6 120.7(4) . .
C4 C5 H5A 119.6 . .
C6 C5 H5A 119.6 . .
N4 C6 C5 123.0(4) . .
N4 C6 H6A 118.5 . .
C5 C6 H6A 118.5 . .
C8 C7 C4 119.2(4) . .
C8 C7 H7A 120.4 . .
C4 C7 H7A 120.4 . .
N4 C8 C7 124.7(5) . .
N4 C8 H8A 117.7 . .
C7 C8 H8A 117.7 . .
N1 C9 C10 115.6(3) . .
N1 C9 H9A 108.4 . .
C10 C9 H9A 108.4 . .
N1 C9 H9B 108.4 . .
C10 C9 H9B 108.4 . .
H9A C9 H9B 107.4 . .
C13 C10 C11 116.8(4) . .
C13 C10 C9 122.6(4) . .
C11 C10 C9 120.5(4) . .
C10 C11 C12 119.5(4) . .
C10 C11 H11A 120.2 . .
C12 C11 H11A 120.2 . .
N3 C12 C11 123.8(4) . .
N3 C12 H12A 118.1 . .
C11 C12 H12A 118.1 . .
C10 C13 C14 120.6(4) . .
C10 C13 H13A 119.7 . .
C14 C13 H13A 119.7 . .
N3 C14 C13 122.9(4) . .
N3 C14 H14A 118.5 . .
C13 C14 H14A 118.5 . .
C16 C15 C24 119.3(4) . .
C16 C15 H15A 120.3 . .
C24 C15 H15A 120.3 . .
C15 C16 C17 120.9(4) . .
C15 C16 S1 119.4(4) . .
C17 C16 S1 119.7(4) . .
C18 C17 C16 120.2(4) . .
C18 C17 H17A 119.9 . .
C16 C17 H17A 119.9 . .
C17 C18 C19 121.2(4) . .
C17 C18 H18A 119.4 . .
C19 C18 H18A 119.4 . .
C24 C19 C20 119.1(4) . .
C24 C19 C18 118.8(4) . .
C20 C19 C18 122.0(4) . .
C21 C20 C19 120.6(4) . .
C21 C20 H20A 119.7 . .
C19 C20 H20A 119.7 . .
C20 C21 C22 119.6(4) . .
C20 C21 H21A 120.2 . .
C22 C21 H21A 120.2 . .
C23 C22 C21 121.6(4) . .
C23 C22 S2 120.3(3) . .
C21 C22 S2 118.1(3) . .
C22 C23 C24 120.3(4) . .
C22 C23 H23A 119.9 . .
C24 C23 H23A 119.9 . .
C19 C24 C23 118.8(4) . .
C19 C24 C15 119.3(4) . .
C23 C24 C15 121.8(4) . .
C9 N1 C1 112.0(3) . .
C9 N1 Zn1 114.5(3) . .
C1 N1 Zn1 107.4(3) . .
C9 N1 H1C 107.6 . .
C1 N1 H1C 107.6 . .
Zn1 N1 H1C 107.6 . .
C2 N2 C3 111.7(3) . .
C2 N2 Zn1 104.5(2) . .
C3 N2 Zn1 118.4(2) . .
C2 N2 H2C 107.2 . .
C3 N2 H2C 107.2 . .
Zn1 N2 H2C 107.2 . .
C14 N3 C12 116.4(4) . .
C14 N3 Zn1 122.0(3) . 2
C12 N3 Zn1 121.5(3) . 2
C8 N4 C6 115.9(4) . .
C8 N4 Zn1 120.8(3) . 3
C6 N4 Zn1 123.0(3) . 3
Zn1 O1 H1D 111.1 . .
Zn1 O1 H1E 111.3 . .
H1D O1 H1E 109.2 . .
Zn1 O2 H2D 109.7 . .
Zn1 O2 H2E 109.7 . .
H2D O2 H2E 108.3 . .
H9C O9 H9D 108.1 . .
H10A O10 H10B 108.6 . .

loop_
_geom_bond_atom_site_label_1
_geom_bond_atom_site_label_2
_geom_bond_distance
_geom_bond_site_symmetry_2
Zn1 N3 2.146(4) 2_554
Zn1 O2 2.148(3) .
Zn1 N1 2.152(4) .
Zn1 O1 2.202(3) .
Zn1 N4 2.208(3) 3_445
Zn1 N2 2.258(3) .
S1 O4 1.408(6) .
S1 O5 1.423(5) .
S1 O3 1.441(4) .
S1 C16 1.777(5) .
S2 O6 1.436(4) .
S2 O8 1.446(4) .
S2 O7 1.447(4) .
S2 C22 1.787(4) .
C1 N1 1.485(5) .
C1 C2 1.510(6) .
C1 H1A 0.9700 .
C1 H1B 0.9700 .
C2 N2 1.467(5) .
C2 H2A 0.9700 .
C2 H2B 0.9700 .
C3 N2 1.485(5) .
C3 C4 1.529(5) .
C3 H3A 0.9700 .
C3 H3B 0.9700 .
C4 C5 1.350(6) .
C4 C7 1.387(7) .
C5 C6 1.393(6) .
C5 H5A 0.9300 .
C6 N4 1.325(6) .
C6 H6A 0.9300 .
C7 C8 1.374(7) .
C7 H7A 0.9300 .
C8 N4 1.318(6) .
C8 H8A 0.9300 .
C9 N1 1.473(5) .
C9 C10 1.511(6) .
C9 H9A 0.9700 .
C9 H9B 0.9700 .
C10 C13 1.362(6) .
C10 C11 1.371(6) .
C11 C12 1.375(6) .
C11 H11A 0.9300 .
C12 N3 1.329(6) .
C12 H12A 0.9300 .
C13 C14 1.379(7) .
C13 H13A 0.9300 .
C14 N3 1.323(6) .
C14 H14A 0.9300 .
C15 C16 1.365(6) .
C15 C24 1.437(6) .
C15 H15A 0.9300 .
C16 C17 1.411(7) .
C17 C18 1.352(7) .
C17 H17A 0.9300 .
C18 C19 1.414(6) .
C18 H18A 0.9300 .
C19 C24 1.408(6) .
C19 C20 1.414(7) .
C20 C21 1.364(6) .
C20 H20A 0.9300 .
C21 C22 1.405(6) .
C21 H21A 0.9300 .
C22 C23 1.343(6) .
C23 C24 1.418(6) .
C23 H23A 0.9300 .
N1 H1C 0.9100 .
N2 H2C 0.9100 .
N3 Zn1 2.146(4) 2
N4 Zn1 2.208(3) 3
O1 H1D 0.8499 .
O1 H1E 0.8501 .
O2 H2D 0.8500 .
O2 H2E 0.8501 .
O9 H9C 0.8499 .
O9 H9D 0.8502 .
O10 H10A 0.8503 .
O10 H10B 0.8499 .

loop_
_geom_hbond_atom_site_label_D
_geom_hbond_atom_site_label_H
_geom_hbond_atom_site_label_A
_geom_hbond_distance_DH
_geom_hbond_distance_HA
_geom_hbond_distance_DA
_geom_hbond_angle_DHA
_geom_hbond_site_symmetry_A
O1 H1D O10 0.85 2.00 2.708(5) 140.6 .
O1 H1E O9 0.85 1.89 2.717(5) 163.2 .
O2 H2D O3 0.85 2.00 2.845(5) 178.5 1_455
O2 H2E O7 0.85 1.89 2.711(5) 162.0 4_454
O9 H9C O3 0.85 2.00 2.836(7) 168.4 .
O9 H9D O7 0.85 2.14 2.979(6) 168.5 4_554
O10 H10A O4 0.85 2.07 2.905(9) 168.4 3_445
O10 H10B O6 0.85 2.00 2.834(6) 168.3 3_545

loop_
_geom_torsion_atom_site_label_1
_geom_torsion_atom_site_label_2
_geom_torsion_atom_site_label_3
_geom_torsion_atom_site_label_4
_geom_torsion
_geom_torsion_site_symmetry_1
_geom_torsion_site_symmetry_4
N1 C1 C2 N2 -58.8(5) . .
N2 C3 C4 C5 -104.9(5) . .
N2 C3 C4 C7 77.5(6) . .
C7 C4 C5 C6 0.4(7) . .
C3 C4 C5 C6 -177.3(4) . .
C4 C5 C6 N4 -1.3(8) . .
C5 C4 C7 C8 0.1(9) . .
C3 C4 C7 C8 177.9(5) . .
C4 C7 C8 N4 0.2(11) . .
N1 C9 C10 C13 60.7(7) . .
N1 C9 C10 C11 -122.8(5) . .
C13 C10 C11 C12 -0.3(7) . .
C9 C10 C11 C12 -177.0(4) . .
C10 C11 C12 N3 1.6(8) . .
C11 C10 C13 C14 -1.4(8) . .
C9 C10 C13 C14 175.2(5) . .
C10 C13 C14 N3 2.2(10) . .
C24 C15 C16 C17 1.2(7) . .
C24 C15 C16 S1 -178.2(3) . .
O4 S1 C16 C15 -5.6(5) . .
O5 S1 C16 C15 117.1(5) . .
O3 S1 C16 C15 -126.3(4) . .
O4 S1 C16 C17 175.0(5) . .
O5 S1 C16 C17 -62.3(5) . .
O3 S1 C16 C17 54.2(5) . .
C15 C16 C17 C18 -3.5(8) . .
S1 C16 C17 C18 175.9(4) . .
C16 C17 C18 C19 3.5(9) . .
C17 C18 C19 C24 -1.1(7) . .
C17 C18 C19 C20 179.1(5) . .
C24 C19 C20 C21 1.7(7) . .
C18 C19 C20 C21 -178.5(5) . .
C19 C20 C21 C22 0.4(8) . .
C20 C21 C22 C23 -1.4(8) . .
C20 C21 C22 S2 -179.0(4) . .
O6 S2 C22 C23 19.9(4) . .
O8 S2 C22 C23 142.6(4) . .
O7 S2 C22 C23 -100.0(4) . .
O6 S2 C22 C21 -162.4(4) . .
O8 S2 C22 C21 -39.8(5) . .
O7 S2 C22 C21 77.6(4) . .
C21 C22 C23 C24 0.4(7) . .
S2 C22 C23 C24 177.9(3) . .
C20 C19 C24 C23 -2.7(6) . .
C18 C19 C24 C23 177.4(4) . .
C20 C19 C24 C15 178.6(4) . .
C18 C19 C24 C15 -1.3(6) . .
C22 C23 C24 C19 1.7(6) . .
C22 C23 C24 C15 -179.6(4) . .
C16 C15 C24 C19 1.2(6) . .
C16 C15 C24 C23 -177.5(4) . .
C10 C9 N1 C1 62.2(5) . .
C10 C9 N1 Zn1 -175.2(3) . .
C2 C1 N1 C9 169.7(4) . .
C2 C1 N1 Zn1 43.1(4) . .
N3 Zn1 N1 C9 -88.9(15) 2_554 .
O2 Zn1 N1 C9 133.3(3) . .
O1 Zn1 N1 C9 -51.7(3) . .
N4 Zn1 N1 C9 43.3(3) 3_445 .
N2 Zn1 N1 C9 -141.4(3) . .
N3 Zn1 N1 C1 36.1(16) 2_554 .
O2 Zn1 N1 C1 -101.7(3) . .
O1 Zn1 N1 C1 73.3(3) . .
N4 Zn1 N1 C1 168.3(3) 3_445 .
N2 Zn1 N1 C1 -16.3(3) . .
C1 C2 N2 C3 169.6(3) . .
C1 C2 N2 Zn1 40.4(4) . .
C4 C3 N2 C2 62.2(5) . .
C4 C3 N2 Zn1 -176.4(3) . .
N3 Zn1 N2 C2 171.4(3) 2_554 .
O2 Zn1 N2 C2 80.4(3) . .
N1 Zn1 N2 C2 -12.7(3) . .
O1 Zn1 N2 C2 -103.2(3) . .
N4 Zn1 N2 C2 23.9(11) 3_445 .
N3 Zn1 N2 C3 46.4(3) 2_554 .
O2 Zn1 N2 C3 -44.6(3) . .
N1 Zn1 N2 C3 -137.7(3) . .
O1 Zn1 N2 C3 131.8(3) . .
N4 Zn1 N2 C3 -101.2(10) 3_445 .
C13 C14 N3 C12 -0.9(8) . .
C13 C14 N3 Zn1 -177.6(5) . 2
C11 C12 N3 C14 -0.9(7) . .
C11 C12 N3 Zn1 175.7(4) . 2
C7 C8 N4 C6 -1.0(10) . .
C7 C8 N4 Zn1 -174.2(6) . 3
C5 C6 N4 C8 1.5(8) . .
C5 C6 N4 Zn1 174.5(4) . 3
